data_8104435
loop_
_publ_author_name
'Jarchow, O.'
'Klaska, K.H.'

_publ_section_title
;
 Die Kristallstrukturen von Nd Al Ge2 O7 und Nd Ga Ge2 O7
;
_journal_name_full 'Zeitschrift fuer Kristallographie (149,1979-)'
_journal_page_first 159
_journal_page_last 166
_journal_volume 172
_journal_year 1985
_chemical_formula_sum 'Ga Ge2 Nd O7'
_chemical_name_systematic 'Nd Ga Ge2 O7'
_space_group_IT_number 14
_symmetry_space_group_name_Hall '-P 2ybc'
_symmetry_space_group_name_H-M 'P 1 21/c 1'
_cell_angle_alpha 90
_cell_angle_beta 117.4
_cell_angle_gamma 90
_cell_formula_units_Z 4
_cell_length_a 7.208
_cell_length_b 6.603
_cell_length_c 12.823
_cell_volume 541.837
_citation_journal_id_ASTM ZEKRDZ
_cod_data_source_file Jarchow_ZEKRDZ_1985_1989.cif
_cod_data_source_block Ga1Ge2Nd1O7
_cod_original_cell_volume 541.8367
_cod_original_formula_sum 'Ga1 Ge2 Nd1 O7'
_cod_database_code 8104435

loop_
_symmetry_equiv_pos_as_xyz
x,y,z
-x,y+1/2,-z+1/2
-x,-y,-z
x,-y-1/2,z-1/2

loop_
_atom_site_label
_atom_site_type_symbol
_atom_site_fract_x
_atom_site_fract_y
_atom_site_fract_z
_atom_site_occupancy
_atom_site_U_iso_or_equiv
O1 O-2 0.2502 0.0021 0.0769 1 0.0
O5 O-2 0.219 -0.1083 0.2791 1 0.0
O6 O-2 0.1541 0.3128 0.1862 1 0.0
Ga1 Ga+3 -0.2134 0.1014 0.2681 1 0.0
Nd1 Nd+3 -0.238 0.3533 0.0247 1 0.0
Ge2 Ge+4 0.2988 0.0892 0.2199 1 0.0
O7 O-2 0.5672 0.1254 0.3041 1 0.0
Ge1 Ge+4 0.2134 0.1575 -0.0441 1 0.0
O2 O-2 0.0087 0.3349 -0.0796 1 0.0
O4 O-2 0.4094 0.324 -0.019 1 0.0
O3 O-2 0.2069 -0.0507 -0.1284 1 0.0
